data_2003274
loop_
_publ_author_name
'Janes, R. W.'
'Palmer, R. A.'

_publ_section_title
;
 A Lamotrigine Analogue: 3,5-Diamino-6-(2-fluorophenyl)-1,2,4-triazine
 Methanol Solvate
;
_journal_issue 3
_journal_name_full 'Acta Crystallographica Section C'
_journal_page_first 440
_journal_page_last 442
_journal_paper_doi 10.1107/S0108270194005378
_journal_volume 51
_journal_year 1995
_chemical_compound_source 'Crystallized from methanol'
_chemical_formula_moiety 'C9 H8 F1 N5,C1 H4 O1'
_chemical_formula_sum 'C10 H12 F N5 O'
_chemical_formula_weight 237.2
_space_group_IT_number 14
_symmetry_cell_setting monoclinic
_symmetry_space_group_name_Hall '-P 2ybc'
_symmetry_space_group_name_H-M 'P 1 21/c 1'
_atom_type_scat_source SHELX
_cell_angle_alpha 90
_cell_angle_beta 110.91(3)
_cell_angle_gamma 90
_cell_formula_units_Z 8
_cell_length_a 15.412(8)
_cell_length_b 8.169(2)
_cell_length_c 19.487(4)
_cell_measurement_reflns_used 25
_cell_measurement_temperature 293
_cell_measurement_theta_max 26
_cell_measurement_theta_min 17
_cell_volume 2291.8(15)
_diffrn_measurement_device 'Enraf-Nonius CAD-4'
_diffrn_measurement_method \w-2\q
_diffrn_radiation_type CuK\a
_diffrn_radiation_wavelength 1.54178
_diffrn_reflns_av_R_equivalents 0.0185
_diffrn_reflns_limit_h_max 18
_diffrn_reflns_limit_h_min -18
_diffrn_reflns_limit_k_max 9
_diffrn_reflns_limit_k_min -9
_diffrn_reflns_limit_l_max 23
_diffrn_reflns_limit_l_min 0
_diffrn_reflns_number 8770
_diffrn_reflns_theta_max 68
_diffrn_standards_decay_% <10
_diffrn_standards_interval_time 60
_diffrn_standards_number 3
_exptl_absorpt_coefficient_mu 0.804
_exptl_absorpt_correction_type none
_exptl_crystal_colour 'Pale yellow'
_exptl_crystal_density_diffrn 1.37
_exptl_crystal_description Prismatic
_exptl_crystal_size_max 0.3
_exptl_crystal_size_mid 0.3
_exptl_crystal_size_min 0.3
_refine_diff_density_max 0.32
_refine_diff_density_min -0.26
_refine_ls_extinction_method none
_refine_ls_hydrogen_treatment 'see text'
_refine_ls_number_parameters 362
_refine_ls_number_reflns 3095
_refine_ls_R_factor_obs 0.0579
_refine_ls_shift/esd_max 0.774
_refine_ls_structure_factor_coef F
_refine_ls_weighting_details 'w = 1.0/[\s^2^(F) + 0.023475(F)^2^]'
_refine_ls_weighting_scheme calc
_refine_ls_wR_factor_obs 0.0733
_reflns_number_observed 3095
_reflns_number_total 4164
_reflns_observed_criterion I>3\s(I)
_cod_data_source_file li1096.cif
_cod_data_source_block li1096a
_cod_depositor_comments
;
The following automatic conversions were performed:

'_refine_ls_weighting_scheme' value 'w = 1.0/[\s^2^(F) +
0.023475(F)^2^]' was changed to 'calc'. New tag
'_refine_ls_weighting_details' was created. The value of the new tag
was set to 'w = 1.0/[\s^2^(F) + 0.023475(F)^2^]'.

Automatic conversion script
Id: cif_fix_values 3143 2015-03-26 13:38:13Z robertas 
;
_cod_original_cell_volume 2291.8(2)
_cod_original_sg_symbol_H-M 'P 21/c'
_cod_original_formula_sum 'C10 H12 F1 N5 O1'
_cod_database_code 2003274

loop_
_symmetry_equiv_pos_as_xyz
x,y,z
x,1/2-y,1/2+z
-x,-y,-z
-x,1/2+y,1/2-z

loop_
_atom_site_label
_atom_site_fract_x
_atom_site_fract_y
_atom_site_fract_z
_atom_site_U_iso_or_equiv
C1 .4913(1) .4602(3) .2357(1) .048(1)
C2 .4744(2) .5255(3) .1671(1) .052(1)
C3 .3873(2) .5406(4) .1136(2) .064(1)
C4 .3121(2) .4856(4) .1295(2) .070(1)
C5 .3249(2) .4189(4) .1981(2) .072(2)
C6 .4137(2) .4074(3) .2509(2) .063(1)
F2 .5471(1) .5819(2) .1494(1) .069(1)
N1 .5979(1) .4970(2) .3589(1) .052(1)
N2 .6802(1) .4815(3) .4143(1) .053(1)
C3t .7496(2) .4114(3) .3983(1) .049(1)
N4 .7434(1) .3521(2) .3325(1) .048(1)
C5t .6610(1) .3634(3) .2788(1) .044(1)
C6t .5858(2) .4444(3) .2922(1) .045(1)
N3 .8306(2) .3930(3) .4536(1) .059(1)
N5 .6505(1) .2929(3) .2150(1) .049(1)
C1' 1.0568(2) .0207(3) .2819(1) .051(1)
C2' 1.1302(2) .1009(3) .2699(1) .063(1)
C3' 1.2193(2) .1002(4) .3206(2) .075(1)
C4' 1.2381(2) .0157(4) .3857(2) .071(1)
C5' 1.1667(2) -.0661(4) .3993(1) .067(1)
C6' 1.0775(2) -.0641(3) .3480(1) .059(1)
F2' 1.1141(1) .1862(3) .2083(1) .093(1)
N1' .9473(1) -.0191(3) .1596(1) .057(1)
N2' .8621(1) -.0173(3) .1075(1) .057(1)
C3t' .7912(2) .0311(3) .1279(1) .051(1)
N4' .7990(1) .0828(2) .1951(1) .049(1)
C5t' .8839(1) .0851(3) .2457(1) .045(1)
C6t' .9611(2) .0263(3) .2271(1) .048(1)
N3' .7066(2) .0291(4) .0766(1) .063(2)
N5' .8945(1) .1409(3) .3123(1) .054(1)
O1A .5226(1) .3397(3) .5835(1) .063(1)
C1A .4777(2) .2620(4) .5161(1) .072(2)
O1B .0160(1) .2752(3) .4528(1) .076(1)
C1B .0742(3) .2144(6) .5197(2) .102(3)
H3 .3784(2) .5939(4) .0608(2) .1517(175)
H4 .2431(2) .4942(4) .0887(2) .1069(119)
H5 .2657(2) .3759(4) .2104(2) .0904(102)
H6 .4228(2) .3572(3) .3043(2) .0434(56)
H31 .8314(20) .4367(36) .4954(17) .0710(84)
H32 .8830(19) .3780(31) .4430(14) .0533(65)
H51 .5993(20) .2712(34) .1782(16) .0661(76)
H52 .7004(18) .2409(33) .2135(14) .0518(64)
H3' 1.2739(2) .1653(4) .3096(2) .0807(91)
H4' 1.3079(2) .0130(4) .4258(2) .1089(27)
H5' 1.1811(2) -.1316(4) .4503(1) .0886(100)
H6' 1.0230(2) -.1292(3) .3591(1) .0162(36)
H31' .7077(24) .0111(44) .0364(2) .0860(102)
H32' .6586(21) .0615(36) .0892(16) .0647(78)
H51' .9487(18) .1390(31) .3433(14) .0504(64)
H52' .8385(22) .2179(43) .3121(18) .0877(96)
H1A .4960(33) .4025(60) .5979(28) .1392(185)
H2A .4286(2) .1883(4) .5306(1) .8689(323)
H3A .5177(2) .1845(4) .4937(1) .1711(203)
H4A .4406(2) .3521(4) .4757(1) .1443(166)
H1B .0364 .3346 .4200 .2542(354)
H2B .0312(3) .1608(6) .5470(2) .1647(209)
H3B .1142(3) .3138(6) .5526(2) .2619(329)
H4B .1207(3) .1226(6) .5127(2) .3342(323)

loop_
_geom_angle_atom_site_label_1
_geom_angle_atom_site_label_2
_geom_angle_atom_site_label_3
_geom_angle
_geom_angle_publ_flag
C1 C2 C3 124.3(2) yes
C4 C5 C6 120.1(3) yes
C2 C1 C6t 123.3(2) yes
C6t N1 N2 121.4(2) yes
C3t N4 C5t 116.7(2) yes
C5t C6t C1 123.2(2) yes
N4 C5t N5 118.0(2) yes
C3 C2 F2 116.4(2) yes
C3' C4' C5' 119.6(3) yes
C6' C1' C2' 117.1(2) yes
C1' C6t' N1' 118.7(2) yes
N2' C3t' N4' 125.6(2) yes
C5t' C6t' N1' 119.6(2) yes
N4' C3t' N3' 117.4(2) yes
C1' C2' F2' 119.7(2) yes
C2 C3 C4 118.0(2) yes
C5 C6 C1 120.8(2) yes
C6 C1 C6t 120.2(2) yes
N1 N2 C3t 117.0(2) yes
N4 C5t C6t 119.7(2) yes
N2 C3t N3 116.9(2) yes
C6t C5t N5 122.2(2) yes
C1' C2' C3' 122.5(2) yes
C4' C5' C6' 120.4(3) yes
C2' C1' C6t' 121.4(2) yes
C6t' N1' N2' 121.5(2) yes
C3t' N4' C5t' 116.8(2) yes
C5t' C6t' C1' 121.7(2) yes
N4' C5t' N5' 118.3(2) yes
C3' C2' F2' 117.8(2) yes
C3 C4 C5 120.2(2) yes
C6 C1 C2 116.5(2) yes
C1 C6t N1 117.3(2) yes
N2 C3t N4 125.7(2) yes
C5t C6t N1 119.3(2) yes
N4 C3t N3 117.3(2) yes
C1 C2 F2 119.3(2) yes
C2' C3' C4' 119.4(3) yes
C5' C6' C1' 121.0(3) yes
C6' C1' C6t' 121.5(2) yes
N1' N2' C3t' 117.1(2) yes
N4' C5t' C6t' 119.3(2) yes
N2' C3t' N3' 117.0(2) yes
C6t' C5t' N5' 122.3(2) yes

loop_
_geom_bond_atom_site_label_1
_geom_bond_atom_site_label_2
_geom_bond_distance
_geom_bond_publ_flag
C1 C2 1.376(3) yes
C4 C5 1.391(5) yes
C1 C6t 1.485(3) yes
N2 C3t 1.345(3) yes
C5t C6t 1.436(3) yes
C2 F2 1.363(3) yes
C3' C4' 1.381(5) yes
C6' C1' 1.394(3) yes
N1' N2' 1.344(3) yes
N4' C5t' 1.329(3) yes
C5t' N5' 1.329(3) yes
C2 C3 1.380(3) yes
C5 C6 1.391(4) yes
C6t N1 1.318(3) yes
C3t N4 1.341(3) yes
C3t N3 1.336(3) yes
C1A O1A 1.398(3) yes
C1' C2' 1.398(3) yes
C4' C5' 1.391(5) yes
C1' C6t' 1.481(3) yes
N2' C3t' 1.349(3) yes
C5t' C6t' 1.445(3) yes
C2' F2' 1.332(3) yes
C3 C4 1.379(4) yes
C6 C1 1.399(3) yes
N1 N2 1.347(2) yes
N4 C5t 1.330(3) yes
C5t N5 1.327(3) yes
C2' C3' 1.376(4) yes
C5' C6' 1.383(3) yes
C6t' N1' 1.307(3) yes
C3t' N4' 1.340(3) yes
C3t' N3' 1.331(3) yes
C1B O1B 1.383(3) yes
